data_2217918
loop_
_publ_author_name
'Song, Wen-Dong'
'Yan, Jian-Bin'
'Ji, Li-Li'
'Wang, Hao'

_publ_section_title
;
 Poly[[(\m~4~-5-aminoisophthalato)aquairon(II)] dihydrate]
;
_journal_coeditor_code GK2125
_journal_issue 4
_journal_name_full 'Acta Crystallographica Section E'
_journal_page_first m549
_journal_paper_doi 10.1107/S1600536808006326
_journal_volume 64
_journal_year 2008
_chemical_formula_iupac '[Fe (C8 H5 N O4) (H2 O)], 2H2 O'
_chemical_formula_moiety 'C8 H7 Fe N O5, 2(H2 O)'
_chemical_formula_sum 'C8 H11 Fe N O7'
_chemical_formula_weight 289.03
_chemical_name_systematic
;
Poly[[(\m~4~-5-Aminoisophthalato)aquairon(II)] dihydrate]
;
_space_group_IT_number 2
_symmetry_cell_setting triclinic
_symmetry_space_group_name_Hall '-P 1'
_symmetry_space_group_name_H-M 'P -1'
_atom_sites_solution_hydrogens difmap
_atom_sites_solution_primary direct
_atom_sites_solution_secondary difmap
_audit_creation_method SHELXL-97
_cell_angle_alpha 85.5600(10)
_cell_angle_beta 76.0580(10)
_cell_angle_gamma 66.6100(10)
_cell_formula_units_Z 2
_cell_length_a 7.7418(2)
_cell_length_b 8.5972(2)
_cell_length_c 8.6938(2)
_cell_measurement_reflns_used 1800
_cell_measurement_temperature 293(2)
_cell_measurement_theta_max 28.00
_cell_measurement_theta_min 1.36
_cell_volume 515.34(2)
_computing_cell_refinement 'SAINT (Bruker, 2004)'
_computing_data_collection 'APEX2 (Bruker, 2004)'
_computing_data_reduction 'SAINT (Bruker, 2004)'
_computing_molecular_graphics 'SHELXTL (Sheldrick, 2008)'
_computing_publication_material 'SHELXL97 (Sheldrick, 2008)'
_computing_structure_refinement 'SHELXL97 (Sheldrick, 2008)'
_computing_structure_solution 'SHELXS97 (Sheldrick, 2008)'
_diffrn_ambient_temperature 293(2)
_diffrn_measured_fraction_theta_full 0.989
_diffrn_measured_fraction_theta_max 0.989
_diffrn_measurement_device_type 'Bruker APEXII area-detector'
_diffrn_measurement_method '\f and \w'
_diffrn_radiation_monochromator graphite
_diffrn_radiation_source 'fine-focus sealed tube'
_diffrn_radiation_type MoK\a
_diffrn_radiation_wavelength 0.71073
_diffrn_reflns_av_R_equivalents 0.0166
_diffrn_reflns_av_sigmaI/netI 0.0200
_diffrn_reflns_limit_h_max 9
_diffrn_reflns_limit_h_min -9
_diffrn_reflns_limit_k_max 10
_diffrn_reflns_limit_k_min -10
_diffrn_reflns_limit_l_max 10
_diffrn_reflns_limit_l_min -10
_diffrn_reflns_number 5025
_diffrn_reflns_theta_full 26.00
_diffrn_reflns_theta_max 26.00
_diffrn_reflns_theta_min 2.41
_diffrn_standards_decay_% 0
_diffrn_standards_interval_count 0
_diffrn_standards_interval_time 0
_diffrn_standards_number 0
_exptl_absorpt_coefficient_mu 1.489
_exptl_absorpt_correction_T_max 0.7859
_exptl_absorpt_correction_T_min 0.7550
_exptl_absorpt_correction_type multi-scan
_exptl_absorpt_process_details '(SADABS; Bruker, 2004)'
_exptl_crystal_colour red
_exptl_crystal_density_diffrn 1.863
_exptl_crystal_density_method 'not measured'
_exptl_crystal_description block
_exptl_crystal_F_000 296
_exptl_crystal_size_max 0.20
_exptl_crystal_size_mid 0.18
_exptl_crystal_size_min 0.17
_refine_diff_density_max 0.369
_refine_diff_density_min -0.567
_refine_ls_extinction_method none
_refine_ls_goodness_of_fit_ref 1.050
_refine_ls_hydrogen_treatment mixed
_refine_ls_matrix_type full
_refine_ls_number_parameters 172
_refine_ls_number_reflns 2009
_refine_ls_number_restraints 11
_refine_ls_restrained_S_all 1.048
_refine_ls_R_factor_all 0.0315
_refine_ls_R_factor_gt 0.0303
_refine_ls_shift/su_max 0.001
_refine_ls_shift/su_mean 0.000
_refine_ls_structure_factor_coef Fsqd
_refine_ls_weighting_details 'calc w=1/[\s^2^(Fo^2^)+(0.0536P)^2^+0.5412P] where P=(Fo^2^+2Fc^2^)/3'
_refine_ls_weighting_scheme calc
_refine_ls_wR_factor_gt 0.0885
_refine_ls_wR_factor_ref 0.0898
_reflns_number_gt 1895
_reflns_number_total 2009
_reflns_threshold_expression I>2\s(I)
_cod_data_source_file gk2125.cif
_cod_data_source_block I
_cod_database_code 2217918
_cod_database_fobs_code 2217918

loop_
_symmetry_equiv_pos_as_xyz
'x, y, z'
'-x, -y, -z'

loop_
_atom_site_type_symbol
_atom_site_label
_atom_site_fract_x
_atom_site_fract_y
_atom_site_fract_z
_atom_site_U_iso_or_equiv
_atom_site_adp_type
_atom_site_calc_flag
_atom_site_refinement_flags
_atom_site_occupancy
C C1 0.2799(3) 0.8073(3) 0.9011(2) 0.0165(4) Uani d . 1
C C2 0.4454(3) 0.7019(3) 0.7727(2) 0.0161(4) Uani d . 1
C C3 0.5442(3) 0.7791(3) 0.6593(2) 0.0172(4) Uani d . 1
H H3 0.5097 0.8957 0.6633 0.021 Uiso calc R 1
C C4 0.6955(3) 0.6798(3) 0.5397(2) 0.0168(4) Uani d . 1
C C5 0.7464(3) 0.5058(3) 0.5320(2) 0.0178(4) Uani d . 1
H H5 0.8434 0.4414 0.4487 0.021 Uiso calc R 1
C C6 0.6522(3) 0.4277(3) 0.6494(2) 0.0167(4) Uani d . 1
C C7 0.5018(3) 0.5267(3) 0.7692(2) 0.0178(4) Uani d . 1
H H7 0.4382 0.4755 0.8476 0.021 Uiso calc R 1
C C8 0.8096(3) 0.7607(3) 0.4223(2) 0.0178(4) Uani d . 1
Fe Fe1 0.02840(4) 0.88499(4) 1.21504(3) 0.01967(14) Uani d . 1
N N1 0.7168(3) 0.2480(2) 0.6517(2) 0.0204(4) Uani d . 1
H H1A 0.7573 0.2077 0.5513 0.025 Uiso calc R 1
H H1B 0.6164 0.2203 0.6995 0.025 Uiso calc R 1
O O1 0.2198(2) 0.7325(2) 1.01815(18) 0.0251(4) Uani d . 1
O O2 0.2094(2) 0.96615(19) 0.88749(19) 0.0208(3) Uani d . 1
O O3 0.8199(3) 0.8942(2) 0.46223(19) 0.0243(4) Uani d . 1
O O4 0.8971(2) 0.6932(2) 0.28758(18) 0.0252(4) Uani d . 1
O O1W 0.0523(3) 1.1127(2) 1.2728(2) 0.0341(4) Uani d D 1
H H1W 0.112(5) 1.105(4) 1.340(3) 0.051 Uiso d D 1
H H2W 0.065(5) 1.189(3) 1.217(3) 0.051 Uiso d D 1
O O2W 0.0978(4) 0.3865(3) 0.1118(3) 0.0480(6) Uani d D 1
H H4W 0.074(5) 0.464(4) 0.177(4) 0.072 Uiso d D 1
H H3W -0.001(3) 0.401(3) 0.078(3) 0.072 Uiso d D 1
O O3W 0.4365(3) 0.1532(3) 0.9066(3) 0.0482(6) Uani d D 1
H H5W 0.376(5) 0.110(5) 0.867(5) 0.072 Uiso d D 1
H H6W 0.360(4) 0.231(4) 0.972(4) 0.072 Uiso d D 1

loop_
_atom_site_aniso_label
_atom_site_aniso_U_11
_atom_site_aniso_U_22
_atom_site_aniso_U_33
_atom_site_aniso_U_12
_atom_site_aniso_U_13
_atom_site_aniso_U_23
C1 0.0130(10) 0.0204(11) 0.0149(10) -0.0057(9) -0.0015(8) -0.0024(8)
C2 0.0146(10) 0.0162(11) 0.0146(9) -0.0043(9) -0.0008(8) 0.0006(8)
C3 0.0171(10) 0.0140(10) 0.0172(10) -0.0045(8) -0.0007(8) 0.0008(8)
C4 0.0159(10) 0.0189(11) 0.0144(9) -0.0070(9) -0.0015(8) 0.0023(8)
C5 0.0155(10) 0.0177(11) 0.0152(10) -0.0034(9) 0.0014(8) -0.0031(8)
C6 0.0167(10) 0.0141(10) 0.0180(10) -0.0047(9) -0.0040(8) 0.0008(8)
C7 0.0171(10) 0.0172(11) 0.0162(10) -0.0065(9) 0.0003(8) 0.0020(8)
C8 0.0143(10) 0.0189(11) 0.0164(10) -0.0045(9) -0.0015(8) 0.0046(8)
Fe1 0.0206(2) 0.0162(2) 0.0187(2) -0.00647(15) 0.00079(13) -0.00049(12)
N1 0.0215(10) 0.0140(9) 0.0234(9) -0.0064(8) -0.0008(7) -0.0024(7)
O1 0.0263(9) 0.0215(8) 0.0176(8) -0.0064(7) 0.0075(6) 0.0003(6)
O2 0.0173(8) 0.0148(8) 0.0255(8) -0.0027(6) -0.0020(6) -0.0015(6)
O3 0.0296(9) 0.0217(8) 0.0216(8) -0.0140(7) 0.0013(7) 0.0010(6)
O4 0.0289(9) 0.0252(9) 0.0169(8) -0.0124(8) 0.0065(6) -0.0010(6)
O1W 0.0553(13) 0.0231(9) 0.0353(10) -0.0223(9) -0.0204(9) 0.0055(7)
O2W 0.0719(16) 0.0267(10) 0.0453(12) -0.0136(11) -0.0229(11) -0.0003(9)
O3W 0.0409(12) 0.0553(15) 0.0587(14) -0.0314(11) -0.0048(10) -0.0085(11)

loop_
_atom_type_symbol
_atom_type_description
_atom_type_scat_dispersion_real
_atom_type_scat_dispersion_imag
_atom_type_scat_source
C C 0.0033 0.0016 'International Tables Vol C Tables 4.2.6.8 and 6.1.1.4'
H H 0.0000 0.0000 'International Tables Vol C Tables 4.2.6.8 and 6.1.1.4'
N N 0.0061 0.0033 'International Tables Vol C Tables 4.2.6.8 and 6.1.1.4'
O O 0.0106 0.0060 'International Tables Vol C Tables 4.2.6.8 and 6.1.1.4'
Fe Fe 0.3463 0.8444 'International Tables Vol C Tables 4.2.6.8 and 6.1.1.4'

loop_
_geom_angle_atom_site_label_1
_geom_angle_atom_site_label_2
_geom_angle_atom_site_label_3
_geom_angle_site_symmetry_1
_geom_angle_site_symmetry_3
_geom_angle
O1 C1 O2 . . 123.12(19)
O1 C1 C2 . . 118.08(19)
O2 C1 C2 . . 118.80(18)
C3 C2 C7 . . 120.2(2)
C3 C2 C1 . . 119.97(19)
C7 C2 C1 . . 119.81(19)
C2 C3 C4 . . 119.2(2)
C2 C3 H3 . . 120.4
C4 C3 H3 . . 120.4
C5 C4 C3 . . 120.64(19)
C5 C4 C8 . . 119.82(19)
C3 C4 C8 . . 119.5(2)
C4 C5 C6 . . 120.03(19)
C4 C5 H5 . . 120.0
C6 C5 H5 . . 120.0
C7 C6 C5 . . 119.3(2)
C7 C6 N1 . . 120.25(19)
C5 C6 N1 . . 120.36(19)
C6 C7 C2 . . 120.5(2)
C6 C7 H7 . . 119.7
C2 C7 H7 . . 119.7
O4 C8 O3 . . 120.90(19)
O4 C8 C4 . . 119.9(2)
O3 C8 C4 . . 119.15(19)
O1 Fe1 O2 . 2_577 100.34(7)
O1 Fe1 O1W . . 120.69(8)
O2 Fe1 O1W 2_577 . 89.59(7)
O1 Fe1 O4 . 1_456 90.79(6)
O2 Fe1 O4 2_577 1_456 89.97(6)
O1W Fe1 O4 . 1_456 148.03(7)
O1 Fe1 O3 . 1_456 145.97(6)
O2 Fe1 O3 2_577 1_456 91.37(6)
O1W Fe1 O3 . 1_456 90.96(7)
O4 Fe1 O3 1_456 1_456 57.10(6)
O1 Fe1 N1 . 2_667 85.72(7)
O2 Fe1 N1 2_577 2_667 172.50(6)
O1W Fe1 N1 . 2_667 83.48(7)
O4 Fe1 N1 1_456 2_667 94.39(7)
O3 Fe1 N1 1_456 2_667 85.91(6)
C6 N1 Fe1 . 2_667 113.51(14)
C6 N1 H1A . . 108.9
Fe1 N1 H1A 2_667 . 108.9
C6 N1 H1B . . 108.9
Fe1 N1 H1B 2_667 . 108.9
H1A N1 H1B . . 107.7
C1 O1 Fe1 . . 116.73(14)
C1 O2 Fe1 . 2_577 127.68(14)
C8 O3 Fe1 . 1_654 88.55(12)
C8 O4 Fe1 . 1_654 93.43(13)
Fe1 O1W H1W . . 116(2)
Fe1 O1W H2W . . 130(2)
H1W O1W H2W . . 105.6(16)
H4W O2W H3W . . 110.9(17)
H5W O3W H6W . . 111.2(18)

loop_
_geom_bond_atom_site_label_1
_geom_bond_atom_site_label_2
_geom_bond_site_symmetry_2
_geom_bond_distance
_geom_bond_publ_flag
C1 O1 . 1.254(3) ?
C1 O2 . 1.262(3) ?
C1 C2 . 1.502(3) ?
C2 C3 . 1.392(3) ?
C2 C7 . 1.393(3) ?
C3 C4 . 1.392(3) ?
C3 H3 . 0.9300 ?
C4 C5 . 1.390(3) ?
C4 C8 . 1.499(3) ?
C5 C6 . 1.396(3) ?
C5 H5 . 0.9300 ?
C6 C7 . 1.390(3) ?
C6 N1 . 1.422(3) ?
C7 H7 . 0.9300 ?
C8 O4 . 1.256(3) ?
C8 O3 . 1.262(3) ?
Fe1 O1 . 2.1040(16) y
Fe1 O2 2_577 2.1364(16) y
Fe1 O1W . 2.1458(17) y
Fe1 O4 1_456 2.2387(17) y
Fe1 O3 1_456 2.3416(16) y
Fe1 N1 2_667 2.376(2) y
N1 H1A . 0.9000 ?
N1 H1B . 0.9000 ?
O1W H1W . 0.815(10) ?
O1W H2W . 0.809(9) ?
O2W H4W . 0.842(10) ?
O2W H3W . 0.844(10) ?
O3W H5W . 0.843(10) ?
O3W H6W . 0.840(10) ?

loop_
_geom_hbond_atom_site_label_D
_geom_hbond_atom_site_label_H
_geom_hbond_atom_site_label_A
_geom_hbond_site_symmetry_A
_geom_hbond_distance_DH
_geom_hbond_distance_HA
_geom_hbond_distance_DA
_geom_hbond_angle_DHA
O2W H3W O2W 2_565 0.844(10) 2.377(9) 2.892(5) 119.9(9)
O3W H5W O2 1_545 0.843(10) 2.09(2) 2.852(3) 151(4)
O3W H6W O2W 1_556 0.840(10) 2.071(19) 2.865(3) 157(3)
O2W H4W O4 1_455 0.842(10) 2.05(2) 2.816(3) 151(3)
O1W H2W O2W 1_566 0.809(9) 1.943(12) 2.745(3) 171(3)
O1W H1W O3 2_677 0.815(10) 1.914(14) 2.705(3) 163(4)
N1 H1B O3W . 0.90 2.19 3.015(3) 153
